data_4312633
loop_
_publ_author_name
'Paz Vaqueiro'
'Ann M. Chippindale'
'Andrew R. Cowley'
'Anthony V. Powell'

_publ_section_title
;
 Templated Synthesis of the Novel Layered Silver-Antimony Sulfides
 [H3NCH2CH2NH2][Ag2SbS3] and [H3NCH2CH2NH2]2[Ag5Sb3S8]
;
_journal_name_full 'Inorganic Chemistry'
_journal_page_first 7846
_journal_page_last 7851
_journal_paper_doi 10.1021/ic034926u
_journal_volume 42
_journal_year 2003
_chemical_absolute_configuration unk
_chemical_compound_source
;
?
;
_chemical_formula_moiety ' C4 Ag5 N4 S8 Sb3 '
_chemical_formula_sum 'C4 Ag5 N4 S8 Sb3'
_chemical_formula_weight 1265.27
_chemical_melting_point ?
_space_group_IT_number 6
_symmetry_cell_setting monoclinic
_symmetry_space_group_name_Hall 'P -2y'
_symmetry_space_group_name_H-M 'P 1 m 1'
_atom_sites_solution_primary direct
_atom_sites_solution_secondary difmap
_audit_creation_date 03-31-03
_audit_creation_method CRYSTALS_ver_12-03-99
_cell_angle_alpha 90
_cell_angle_beta 92.645(2)
_cell_angle_gamma 90
_cell_formula_units_Z 2
_cell_length_a 6.2215(2)
_cell_length_b 15.7707(7)
_cell_length_c 11.6478(5)
_cell_measurement_reflns_used 2409
_cell_measurement_temperature 293(2)
_cell_measurement_theta_max 27
_cell_measurement_theta_min 5
_cell_volume 1141.63(8)
_computing_cell_refinement
;
  Denzo/Scalepack (Otwinowski & Minor, 1996)
;
_computing_data_collection
;
  COLLECT (Nonius BV, 1997)
;
_computing_data_reduction
;
  Denzo/Scalepack (Otwinowski & Minor, 1996)
;
_computing_molecular_graphics
;
  CAMERON (Watkin et al 1996)
;
_computing_publication_material
;
  CRYSTALS (Watkin et al 2001)
;
_computing_structure_refinement
;
  CRYSTALS (Watkin et al 2001)
;
_computing_structure_solution
;
  SIR92 (Altomare et al, 1994)
;
_diffrn_ambient_temperature 293(2)
_diffrn_measured_fraction_theta_full 0.946
_diffrn_measured_fraction_theta_max 0.913
_diffrn_measurement_device_type
;
Enraf Nonius Kappa CCD
;
_diffrn_measurement_method \w
_diffrn_radiation_monochromator graphite
_diffrn_radiation_type 'Mo K\a'
_diffrn_radiation_wavelength 0.71073
_diffrn_reflns_av_R_equivalents 0.031
_diffrn_reflns_limit_h_max 8
_diffrn_reflns_limit_h_min -8
_diffrn_reflns_limit_k_max 20
_diffrn_reflns_limit_k_min -18
_diffrn_reflns_limit_l_max 15
_diffrn_reflns_limit_l_min -15
_diffrn_reflns_number 8707
_diffrn_reflns_theta_full 23.225
_diffrn_reflns_theta_max 27.405
_diffrn_reflns_theta_min 5.171
_diffrn_standards_decay_% 0.00
_diffrn_standards_interval_count 0
_diffrn_standards_interval_time 0
_diffrn_standards_number 0
_exptl_absorpt_coefficient_mu 8.416
_exptl_absorpt_correction_T_max 0.85
_exptl_absorpt_correction_T_min 0.67
_exptl_absorpt_correction_type multi-scan
_exptl_absorpt_process_details
;
  Denzo/Scalepack (Otwinowski & Minor, 1996)
;
_exptl_crystal_colour ' orange '
_exptl_crystal_density_diffrn 3.681
_exptl_crystal_density_meas ?
_exptl_crystal_description ' plate '
_exptl_crystal_F_000 1136.000
_exptl_crystal_size_max 0.24
_exptl_crystal_size_mid 0.04
_exptl_crystal_size_min 0.02
_refine_diff_density_max 2.01
_refine_diff_density_min -2.51
_refine_ls_abs_structure_details Flack
_refine_ls_abs_structure_Flack 0.54(3)
_refine_ls_extinction_method None
_refine_ls_goodness_of_fit_ref 1.1177
_refine_ls_hydrogen_treatment none
_refine_ls_matrix_type full
_refine_ls_number_parameters 230
_refine_ls_number_reflns 3953
_refine_ls_R_factor_gt 0.0302
_refine_ls_shift/su_max 0.000191
_refine_ls_structure_factor_coef F
_refine_ls_weighting_details
;
Method = Prince modified Chebychev polynomial, (Watkin, 1994)
  W = [weight] * [1-(deltaF/6*sigmaF)^2]^2
 
  0.433 0.120 0.870E-01
;
_refine_ls_weighting_scheme calc
_refine_ls_wR_factor_gt 0.0319
_refine_ls_wR_factor_ref 0.0319
_reflns_limit_h_max 8
_reflns_limit_h_min -8
_reflns_limit_k_max 20
_reflns_limit_k_min 0
_reflns_limit_l_max 15
_reflns_limit_l_min -15
_reflns_number_gt 3953
_reflns_number_total 4706
_reflns_threshold_expression >3.00\s(I)
_cod_data_source_file ic034926usi20030805_011501_2.cif
_cod_data_source_block C4Ag5N4S8Sb3
_cod_depositor_comments
;
The following automatic conversions were performed:
'_symmetry_cell_setting' value 'Monoclinic ' changed to 'monoclinic'
according to '/home/adriana/struct/CIF-dictionaries/cif_core.dic'
dictionary named 'cif_core.dic' version 2.4.1 from 2010-06-29.

Automatic conversion script
Id: cif_fix_enum 1555 2011-01-17 13:19:09Z saulius 

The following automatic conversions were performed:

'_chemical_melting_point' value 'not measured' was changed to '?' -
the value is undefined or not given.

Automatic conversion script
Id: cif_fix_values 1569 2011-02-09 13:29:24Z adriana 

The following automatic conversions were performed:

'_exptl_crystal_density_meas' value 'not measured' was changed to '?'
- the value is perceived as not measured.

Automatic conversion script
Id: cif_fix_values 3008 2015-01-20 13:52:24Z robertas 
;
_cod_original_sg_symbol_H-M 'P 1 m 1 '
_cod_original_formula_sum ' C4 Ag5 N4 S8 Sb3 '
_cod_database_code 4312633
_refine_ls_r_factor_ref 0.0302

loop_
_symmetry_equiv_pos_as_xyz
x,y,z
x,-y,z

loop_
_atom_site_label
_atom_site_type_symbol
_atom_site_fract_x
_atom_site_fract_y
_atom_site_fract_z
_atom_site_U_iso_or_equiv
_atom_site_occupancy
_atom_site_adp_type
_atom_site_attached_hydrogens
Sb1 Sb -0.39041(18) 0.0000 0.1920(1) 0.0209 1.0000 Uani .
Sb2 Sb -0.09150(18) 0.5000 0.5445(1) 0.0197 1.0000 Uani .
Sb3 Sb 0.12763(16) 0.36390(4) 0.30703(9) 0.0212 1.0000 Uani .
Sb4 Sb -0.60775(16) 0.13315(4) 0.42900(9) 0.0222 1.0000 Uani .
Ag1 Ag -0.4348(2) 0.5000 0.31335(12) 0.0338 1.0000 Uani .
Ag2 Ag -0.43109(19) 0.22759(6) 0.20672(11) 0.0450 1.0000 Uani .
Ag3 Ag -0.1881(2) -0.28399(6) 0.52003(11) 0.0441 1.0000 Uani .
Ag4 Ag 0.02404(19) 0.15061(6) 0.19579(11) 0.0480 1.0000 Uani .
Ag5 Ag -0.6641(2) -0.35274(5) 0.54259(12) 0.0539 1.0000 Uani .
Ag6 Ag -0.1215(3) 0.0000 0.39867(16) 0.0550 1.0000 Uani .
S1 S 0.1868(5) 0.5000 0.2010(3) 0.0235 1.0000 Uani .
S2 S -0.4879(5) 0.5000 0.5468(3) 0.0242 1.0000 Uani .
S3 S -0.2616(4) 0.35432(13) 0.3109(2) 0.0236 1.0000 Uani .
S4 S -0.7756(5) 0.0000 0.1967(3) 0.0296 1.0000 Uani .
S5 S -0.0080(4) -0.38114(14) 0.6701(2) 0.0259 1.0000 Uani .
S6 S -0.8019(4) 0.28786(15) 0.1365(2) 0.0289 1.0000 Uani .
S7 S 0.0039(4) -0.14852(14) 0.4262(2) 0.0280 1.0000 Uani .
S8 S -0.5167(4) 0.21081(15) 0.6014(2) 0.0284 1.0000 Uani .
S9 S -0.5451(6) 0.0000 0.5404(3) 0.0305 1.0000 Uani .
S10 S -0.3212(4) 0.11748(14) 0.0663(2) 0.0264 1.0000 Uani .
C1 C 0.955(2) 0.1515(8) 0.7844(11) 0.0670 1.0000 Uani .
C2 C 1.161(2) 0.1519(9) 0.8611(11) 0.0698 1.0000 Uani .
C3 C 0.725(2) 0.3435(8) 0.9587(11) 0.0693 1.0000 Uani .
C4 C 0.522(2) 0.3446(8) 0.879(1) 0.0555 1.0000 Uani .
N10 N 0.949(3) 0.083(1) 0.6966(14) 0.083(7) 0.79(3) Uiso .
N11 N 0.813(6) 0.076(2) 0.792(4) 0.046(15) 0.21(3) Uiso .
N20 N 1.298(3) 0.0763(12) 0.842(2) 0.046(8) 0.42(3) Uiso .
N21 N 1.168(4) 0.0765(12) 0.9386(17) 0.066(7) 0.58(3) Uiso .
N30 N 0.864(4) 0.4193(12) 0.944(2) 0.053(8) 0.44(3) Uiso .
N31 N 0.721(4) 0.4206(12) 1.0310(19) 0.071(8) 0.56(3) Uiso .
N40 N 0.508(3) 0.417(1) 0.7979(14) 0.064(7) 0.63(3) Uiso .
N41 N 0.384(4) 0.4211(13) 0.897(2) 0.043(8) 0.37(3) Uiso .

loop_
_atom_site_aniso_label
_atom_site_aniso_U_11
_atom_site_aniso_U_22
_atom_site_aniso_U_33
_atom_site_aniso_U_23
_atom_site_aniso_U_13
_atom_site_aniso_U_12
Sb1 0.0191(4) 0.0191(4) 0.0243(5) 0.0000 -0.0007(3) 0.0000
Sb2 0.0175(4) 0.0186(4) 0.0232(5) 0.0000 0.0027(3) 0.0000
Sb3 0.0180(3) 0.0197(3) 0.0259(3) -0.0003(2) -0.0010(2) -0.0000(2)
Sb4 0.0191(3) 0.0189(3) 0.0287(3) -0.0011(2) 0.0012(2) 0.0007(2)
Ag1 0.0290(5) 0.0248(5) 0.0467(7) 0.0000 -0.0067(5) 0.0000
Ag2 0.0411(5) 0.0334(4) 0.0604(6) -0.0141(4) 0.0005(4) 0.0069(3)
Ag3 0.0520(5) 0.0348(4) 0.0463(5) 0.0065(4) 0.0089(4) 0.0162(4)
Ag4 0.0413(5) 0.0348(5) 0.0661(6) 0.0070(4) -0.0153(4) -0.0094(4)
Ag5 0.0417(5) 0.0238(4) 0.0959(8) -0.0007(4) 0.0004(5) -0.0065(3)
Ag6 0.0559(8) 0.0246(6) 0.081(1) 0.0000 -0.0313(7) 0.0000
S1 0.0234(15) 0.0201(15) 0.0267(16) 0.0000 -0.0021(12) 0.0000
S2 0.0177(14) 0.0180(14) 0.0368(17) 0.0000 0.0021(12) 0.0000
S3 0.017(1) 0.020(1) 0.0341(12) -0.0027(8) 0.0028(8) 0.0010(8)
S4 0.0193(15) 0.0187(15) 0.051(2) 0.0000 0.0064(14) 0.0000
S5 0.0277(12) 0.0213(11) 0.0286(11) -0.0023(9) -0.0013(9) -0.0020(8)
S6 0.0283(12) 0.0234(11) 0.0351(12) -0.0076(9) 0.0031(9) 0.0009(9)
S7 0.0195(11) 0.0230(11) 0.0415(13) 0.0049(9) 0.0006(9) -0.0028(8)
S8 0.0261(11) 0.0244(11) 0.0346(12) -0.0024(9) -0.0002(9) -0.0005(9)
S9 0.0364(18) 0.0160(15) 0.0379(19) 0.0000 -0.0096(14) 0.0000
S10 0.0261(11) 0.0229(11) 0.0300(12) 0.0021(9) -0.0019(9) -0.0025(8)
C1 0.098(12) 0.052(8) 0.049(8) -0.000(6) -0.022(8) 0.028(8)
C2 0.086(11) 0.07(1) 0.053(9) -0.008(7) 0.010(8) -0.024(8)
C3 0.097(12) 0.058(9) 0.052(9) 0.015(7) -0.004(8) -0.004(8)
C4 0.066(8) 0.061(8) 0.040(7) 0.004(6) 0.006(6) -0.028(6)

loop_
_atom_type_symbol
_atom_type_scat_dispersion_real
_atom_type_scat_dispersion_imag
_atom_type_scat_Cromer_Mann_a1
_atom_type_scat_Cromer_Mann_b1
_atom_type_scat_Cromer_Mann_a2
_atom_type_scat_Cromer_Mann_b2
_atom_type_scat_Cromer_Mann_a3
_atom_type_scat_Cromer_Mann_b3
_atom_type_scat_Cromer_Mann_a4
_atom_type_scat_Cromer_Mann_b4
_atom_type_scat_Cromer_Mann_c
_atom_type_scat_source
'C   ' 0.0033 0.0016 2.3100 20.8439 1.0200 10.2075 1.5886 0.5687 0.8650 51.6512 0.2156 International_Tables_Vol_IV_Table_2.2B
'H   ' 0.0000 0.0000 0.4930 10.5109 0.3229 26.1257 0.1402 3.1424 0.0408 57.7998 0.0030 International_Tables_Vol_IV_Table_2.2B
'Ag  ' -0.8971 1.1015 19.2808 0.6446 16.6885 7.4726 4.8045 24.6605 1.0463 99.8156 5.1790 International_Tables_Vol_IV_Table_2.2B
'N   ' 0.0061 0.0033 12.2126 0.0057 3.1322 9.8933 2.0125 28.9975 1.1663 0.5826 -11.5290 International_Tables_Vol_IV_Table_2.2B
'Sb  ' -0.5866 1.5461 19.6418 5.3034 19.0455 0.4607 5.0371 27.9074 2.6827 75.2825 4.5909 International_Tables_Vol_IV_Table_2.2B
'S   ' 0.1246 0.1234 6.9053 1.4679 5.2034 22.2151 1.4379 0.2536 1.5863 56.1720 0.8669 International_Tables_Vol_IV_Table_2.2B

loop_
_geom_angle_atom_site_label_1
_geom_angle_site_symmetry_1
_geom_angle_atom_site_label_2
_geom_angle_site_symmetry_2
_geom_angle_atom_site_label_3
_geom_angle_site_symmetry_3
_geom_angle
_geom_angle_publ_flag
S4 . Sb1 . S10 . 102.74(8) yes
Ag6 . Sb1 . S10 2_555 113.31(6) yes
S4 . Sb1 . S10 2_555 102.74(8) yes
S10 . Sb1 . S10 2_555 100.37(12) yes
S2 . Sb2 . S5 1_565 100.37(8) yes
S2 . Sb2 . S5 2_555 100.37(8) yes
S5 1_565 Sb2 . S5 2_555 101.54(11) yes
S1 . Sb3 . S3 . 103.36(9) yes
S1 . Sb3 . S6 1_655 89.04(9) yes
S3 . Sb3 . S6 1_655 101.91(8) yes
S7 2_455 Sb4 . S8 . 99.02(8) yes
S7 2_455 Sb4 . S9 . 102.88(11) yes
S8 . Sb4 . S9 . 88.23(9) yes
S1 1_455 Ag1 . S2 . 110.2(1) yes
S1 1_455 Ag1 . S3 . 111.32(6) yes
S2 . Ag1 . S3 . 94.68(7) yes
S1 1_455 Ag1 . S3 2_565 111.32(6) yes
S2 . Ag1 . S3 2_565 94.68(7) yes
S3 . Ag1 . S3 2_565 129.7(1) yes
S3 . Ag2 . S6 . 101.88(7) yes
S3 . Ag2 . S10 . 137.54(8) yes
S6 . Ag2 . S10 . 108.33(8) yes
S3 2_555 Ag3 . S5 . 115.08(7) yes
S3 2_555 Ag3 . S7 . 91.13(8) yes
S5 . Ag3 . S7 . 124.39(8) yes
S3 2_555 Ag3 . S8 2_555 114.44(8) yes
S5 . Ag3 . S8 2_555 110.47(8) yes
S7 . Ag3 . S8 2_555 99.68(8) yes
S4 1_655 Ag4 . S6 1_655 123.63(9) yes
S4 1_655 Ag4 . S7 2_555 91.6(1) yes
S6 1_655 Ag4 . S7 2_555 108.83(8) yes
S4 1_655 Ag4 . S10 . 101.20(9) yes
S6 1_655 Ag4 . S10 . 111.31(8) yes
S7 2_555 Ag4 . S10 . 119.78(8) yes
S2 1_545 Ag5 . S5 1_455 100.84(9) yes
S2 1_545 Ag5 . S8 2_555 130.77(9) yes
S5 1_455 Ag5 . S8 2_555 106.72(8) yes
S7 . Ag6 . S7 2_555 140.99(12) yes
Sb3 . S1 . Sb3 2_565 117.40(13) yes
Sb3 . S1 . Ag1 1_655 84.48(8) yes
Sb3 2_565 S1 . Ag1 1_655 84.48(8) yes
Sb2 . S2 . Ag1 . 79.84(9) yes
Sb2 . S2 . Ag5 1_565 115.20(6) yes
Ag1 . S2 . Ag5 1_565 92.96(9) yes
Sb2 . S2 . Ag5 2_555 115.20(6) yes
Ag1 . S2 . Ag5 2_555 92.96(9) yes
Ag5 1_565 S2 . Ag5 2_555 129.51(12) yes
Sb3 . S3 . Ag1 . 111.59(8) yes
Sb3 . S3 . Ag2 . 115.60(9) yes
Ag1 . S3 . Ag2 . 123.38(9) yes
Sb3 . S3 . Ag3 2_555 85.10(7) yes
Ag1 . S3 . Ag3 2_555 114.61(9) yes
Ag2 . S3 . Ag3 2_555 99.04(8) yes
Sb1 . S4 . Ag4 1_455 117.67(6) yes
Sb1 . S4 . Ag4 2_455 117.67(6) yes
Ag4 1_455 S4 . Ag4 2_455 124.63(12) yes
Sb2 1_545 S5 . Ag3 . 88.59(8) yes
Sb2 1_545 S5 . Ag5 1_655 87.08(8) yes
Ag3 . S5 . Ag5 1_655 81.77(7) yes
Sb3 1_455 S6 . Ag2 . 96.72(9) yes
Sb3 1_455 S6 . Ag4 1_455 96.06(9) yes
Ag2 . S6 . Ag4 1_455 89.20(8) yes
Sb4 2_655 S7 . Ag3 . 122.13(9) yes
Sb4 2_655 S7 . Ag4 2_555 85.54(8) yes
Ag3 . S7 . Ag4 2_555 115.78(9) yes
Sb4 2_655 S7 . Ag6 . 102.35(9) yes
Ag3 . S7 . Ag6 . 131.0(1) yes
Ag4 2_555 S7 . Ag6 . 84.92(9) yes
Sb4 . S8 . Ag3 2_555 94.70(9) yes
Sb4 . S8 . Ag5 2_555 99.10(9) yes
Ag3 2_555 S8 . Ag5 2_555 77.58(7) yes
Sb4 . S9 . Sb4 2_555 115.00(14) yes
Sb1 . S10 . Ag2 . 94.29(8) yes
Sb1 . S10 . Ag4 . 88.21(8) yes
Ag2 . S10 . Ag4 . 74.15(7) yes
C2 . C1 . N10 . 113.5(13) yes
C2 . C1 . N11 . 117.0(21) yes
C1 . C2 . N20 . 112.4(14) yes
C1 . C2 . N21 . 110.6(13) yes
C4 . C3 . N30 . 112.9(13) yes
C4 . C3 . N31 . 107.5(14) yes
C3 . C4 . N40 . 114.6(12) yes
C3 . C4 . N41 . 112.8(14) yes

loop_
_geom_bond_atom_site_label_1
_geom_bond_site_symmetry_1
_geom_bond_atom_site_label_2
_geom_bond_site_symmetry_2
_geom_bond_distance
_geom_bond_publ_flag
Sb1 . Ag6 . 2.8676(15) yes
Sb1 . S4 . 2.399(3) yes
Sb1 . S10 . 2.412(2) yes
Sb1 . S10 2_555 2.412(2) yes
Sb2 . Ag1 . 3.3584(13) yes
Sb2 . S2 . 2.468(3) yes
Sb2 . S5 1_565 2.420(2) yes
Sb2 . S5 2_555 2.420(2) yes
Sb3 . Ag5 2_655 2.9850(13) yes
Sb3 . S1 . 2.5121(18) yes
Sb3 . S3 . 2.429(2) yes
Sb3 . S6 1_655 2.378(2) yes
Sb4 . Ag2 . 3.2237(12) yes
Sb4 . S7 2_455 2.427(2) yes
Sb4 . S8 . 2.398(2) yes
Sb4 . S9 . 2.490(2) yes
Ag1 . S1 1_455 2.640(3) yes
Ag1 . S2 . 2.754(4) yes
Ag1 . S3 . 2.538(2) yes
Ag1 . S3 2_565 2.538(2) yes
Ag2 . Ag4 . 3.0888(13) yes
Ag2 . S3 . 2.542(2) yes
Ag2 . S6 . 2.592(3) yes
Ag2 . S10 . 2.502(2) yes
Ag3 . Ag5 . 3.1758(14) yes
Ag3 . Ag5 1_655 3.4343(13) yes
Ag3 . S3 2_555 2.696(3) yes
Ag3 . S5 . 2.545(2) yes
Ag3 . S7 . 2.703(2) yes
Ag3 . S8 2_555 2.567(2) yes
Ag4 . Ag6 . 3.4991(17) yes
Ag4 . S4 1_655 2.6824(17) yes
Ag4 . S6 1_655 2.531(3) yes
Ag4 . S7 2_555 2.693(3) yes
Ag4 . S10 . 2.619(2) yes
Ag5 . S2 1_545 2.5676(15) yes
Ag5 . S5 1_455 2.698(3) yes
Ag5 . S8 2_555 2.502(3) yes
Ag6 . S7 . 2.485(2) yes
Ag6 . S7 2_555 2.485(2) yes
C1 . C2 . 1.530(9) yes
C1 . N10 . 1.484(9) yes
C1 . N11 . 1.48(1) yes
C2 . N20 . 1.490(9) yes
C2 . N21 . 1.493(9) yes
C3 . C4 . 1.530(9) yes
C3 . N30 . 1.491(9) yes
C3 . N31 . 1.480(9) yes
C4 . N40 . 1.482(9) yes
C4 . N41 . 1.500(9) yes
